data_7011383
loop_
_publ_author_name
'Hitoshi Miyasaka'
'Rodolphe Cl\'erac'
'Tomohiko Ishii'
'Ho-Chol Chang'
'Susumu Kitagawa'
'Masahiro Yamashita'

_publ_section_title
;
 Out-of-plane dimers of Mn(III) quadridentate Schiff-base complexes
 with saltmen2&#x2212; and naphtmen2&#x2212; ligands: structure
 analysis and ferromagnetic exchange
;
_journal_issue 7
_journal_name_full 'J. Chem. Soc., Dalton Trans.'
_journal_page_first 1528
_journal_page_last 1534
_journal_paper_doi 10.1039/b111094m
_journal_year 2002
_chemical_formula_sum 'C20 H22 Cl Mn N2 O2'
_chemical_formula_weight 412.80
_space_group_IT_number 19
_symmetry_cell_setting orthorhombic
_symmetry_Int_Tables_number 19
_symmetry_space_group_name_Hall 'P 2ac 2ab'
_symmetry_space_group_name_H-M 'P 21 21 21'
_cell_angle_alpha 90
_cell_angle_beta 90
_cell_angle_gamma 90
_cell_formula_units_Z 8
_cell_length_a 20.1584(5)
_cell_length_b 21.9138(5)
_cell_length_c 8.6859(2)
_cell_measurement_reflns_used 52562
_cell_measurement_temperature 173.2
_cell_measurement_theta_max 27.5
_cell_measurement_theta_min 2.1
_cell_volume 3836.97(16)
_computing_cell_refinement PROCESS-AUTO
_computing_data_collection PROCESS-AUTO
_computing_data_reduction 'teXsan Ver. 1.11'
_computing_publication_material 'teXsan Ver. 1.11'
_computing_structure_refinement 'teXsan Ver. 1.10'
_computing_structure_solution SHELXS97
_diffrn_detector_area_resol_mean 10.00
_diffrn_measured_fraction_theta_full 0.2796
_diffrn_measured_fraction_theta_max 0.2796
_diffrn_measurement_device_type 'Rigaku RAXIS-RAPID Imaging Plate'
_diffrn_measurement_method \w
_diffrn_radiation_type 'Mo K\a'
_diffrn_radiation_wavelength 0.7107
_diffrn_reflns_av_R_equivalents 0.096
_diffrn_reflns_limit_h_max 26
_diffrn_reflns_limit_h_min 0
_diffrn_reflns_limit_k_max 28
_diffrn_reflns_limit_k_min 0
_diffrn_reflns_limit_l_max 11
_diffrn_reflns_limit_l_min 0
_diffrn_reflns_number 34410
_diffrn_reflns_theta_full 27.48
_diffrn_reflns_theta_max 27.48
_exptl_absorpt_coefficient_mu 0.843
_exptl_absorpt_correction_T_max 0.943
_exptl_absorpt_correction_T_min 0.796
_exptl_absorpt_correction_type multi-scan
_exptl_absorpt_process_details '(Higashi, 1995)'
_exptl_crystal_colour brown
_exptl_crystal_density_diffrn 1.429
_exptl_crystal_density_method 'not measured'
_exptl_crystal_description prismatic
_exptl_crystal_F_000 1712.00
_exptl_crystal_size_max 0.120
_exptl_crystal_size_mid 0.100
_exptl_crystal_size_min 0.070
_refine_diff_density_max 0.59
_refine_diff_density_min -0.61
_refine_ls_abs_structure_Flack 0.44(4)
_refine_ls_extinction_coef 0.00000
_refine_ls_extinction_method 'Zachariasen(1967) type 2 Gaussian isotropic'
_refine_ls_goodness_of_fit_ref 0.570
_refine_ls_hydrogen_treatment noref
_refine_ls_number_parameters 470
_refine_ls_number_reflns 4931
_refine_ls_R_factor_gt 0.0324
_refine_ls_shift/su_max 0.0054
_refine_ls_structure_factor_coef Fsqd
_refine_ls_weighting_details 'w = 1/[\s^2^(Fo^2^) + (0.04700(Max(Fo^2^,0) + 2Fc^2^)/3)^2^]'
_refine_ls_weighting_scheme calc
_refine_ls_wR_factor_ref 0.0777
_reflns_number_gt 2982
_reflns_number_total 4931
_reflns_threshold_expression F^2^>2.0\s(F^2^)
_cod_data_source_file b111094m.txt
_cod_data_source_block '[Mn(saltmen)(Cl)]'
_cod_original_cell_volume 3836.9(2)
_cod_original_sg_symbol_H-M 'P 21 21 21   '
_cod_original_formula_sum 'C20 H22 Cl N2 Mn O2 '
_cod_database_code 7011383

loop_
_symmetry_equiv_pos_as_xyz
x,y,z
1/2-x,-y,1/2+z
1/2+x,1/2-y,-z
-x,1/2+y,1/2-z

loop_
_atom_site_label
_atom_site_type_symbol
_atom_site_fract_x
_atom_site_fract_y
_atom_site_fract_z
_atom_site_U_iso_or_equiv
_atom_site_adp_type
_atom_site_occupancy
_atom_site_calc_flag
_atom_site_refinement_flags
_atom_site_disorder_assembly
_atom_site_disorder_group
Mn(1) Mn 0.73162(4) 0.15000(4) 0.7265(1) 0.0188(2) Uani 1.00 d . . .
Mn(2) Mn 0.37976(5) 0.09747(4) 0.6154(1) 0.0184(2) Uani 1.00 d . . .
Cl(1) Cl 0.73141(9) 0.07809(7) 0.5249(2) 0.0309(4) Uani 1.00 d . . .
Cl(2) Cl 0.28297(7) 0.10501(7) 0.7745(2) 0.0272(4) Uani 1.00 d . . .
O(1) O 0.7158(2) 0.2222(2) 0.6131(5) 0.026(1) Uani 1.00 d . . .
O(2) O 0.8233(2) 0.1629(2) 0.7257(5) 0.0231(9) Uani 1.00 d . . .
O(3) O 0.4295(2) 0.0341(2) 0.7071(5) 0.029(1) Uani 1.00 d . . .
O(4) O 0.4287(2) 0.1558(2) 0.7250(5) 0.0220(10) Uani 1.00 d . . .
N(1) N 0.6361(2) 0.1416(2) 0.7742(6) 0.019(1) Uani 1.00 d . . .
N(2) N 0.7391(2) 0.1022(2) 0.9187(5) 0.019(1) Uani 1.00 d . . .
N(3) N 0.3479(2) 0.0420(2) 0.4502(6) 0.019(1) Uani 1.00 d . . .
N(4) N 0.3579(2) 0.1590(2) 0.4556(5) 0.016(1) Uani 1.00 d . . .
C(1) C 0.6619(3) 0.2331(2) 0.5303(7) 0.022(1) Uani 1.00 d . . .
C(2) C 0.6651(3) 0.2762(3) 0.4108(8) 0.027(2) Uani 1.00 d . . .
C(3) C 0.6107(4) 0.2883(3) 0.3216(7) 0.030(2) Uani 1.00 d . . .
C(4) C 0.5503(3) 0.2594(3) 0.3465(8) 0.032(2) Uani 1.00 d . . .
C(5) C 0.5454(3) 0.2188(3) 0.4656(7) 0.026(2) Uani 1.00 d . . .
C(6) C 0.6002(3) 0.2046(3) 0.5594(7) 0.021(1) Uani 1.00 d . . .
C(7) C 0.5902(3) 0.1639(3) 0.6877(7) 0.022(1) Uani 1.00 d . . .
C(8) C 0.6199(3) 0.0984(3) 0.9047(7) 0.023(1) Uani 1.00 d . . .
C(9) C 0.5536(3) 0.1142(3) 0.9815(8) 0.035(2) Uani 1.00 d . . .
C(10) C 0.6154(4) 0.0348(3) 0.8387(7) 0.031(2) Uani 1.00 d . . .
C(11) C 0.6789(3) 0.1054(3) 1.0188(7) 0.025(1) Uani 1.00 d . . .
C(12) C 0.6799(3) 0.1686(3) 1.0947(8) 0.037(2) Uani 1.00 d . . .
C(13) C 0.6785(3) 0.0569(3) 1.1426(8) 0.035(2) Uani 1.00 d . . .
C(14) C 0.7916(3) 0.0728(2) 0.9568(7) 0.019(1) Uani 1.00 d . . .
C(15) C 0.8536(3) 0.0744(2) 0.8757(7) 0.020(1) Uani 1.00 d . . .
C(16) C 0.9031(3) 0.0329(3) 0.9160(7) 0.027(2) Uani 1.00 d . . .
C(17) C 0.9649(3) 0.0351(3) 0.8487(8) 0.032(2) Uani 1.00 d . . .
C(18) C 0.9777(3) 0.0785(3) 0.7365(8) 0.034(2) Uani 1.00 d . . .
C(19) C 0.9296(3) 0.1199(3) 0.6937(7) 0.028(2) Uani 1.00 d . . .
C(20) C 0.8669(3) 0.1196(2) 0.7629(7) 0.022(1) Uani 1.00 d . . .
C(21) C 0.4205(3) -0.0255(3) 0.6937(8) 0.024(1) Uani 1.00 d . . .
C(22) C 0.4512(3) -0.0647(3) 0.8012(8) 0.031(2) Uani 1.00 d . . .
C(23) C 0.4434(3) -0.1267(3) 0.7894(9) 0.035(2) Uani 1.00 d . . .
C(24) C 0.4053(3) -0.1530(3) 0.6741(8) 0.033(2) Uani 1.00 d . . .
C(25) C 0.3751(3) -0.1159(2) 0.5682(7) 0.026(1) Uani 1.00 d . . .
C(26) C 0.3822(3) -0.0522(2) 0.5759(7) 0.022(1) Uani 1.00 d . . .
C(27) C 0.3503(3) -0.0169(2) 0.4582(7) 0.021(1) Uani 1.00 d . . .
C(28) C 0.3122(3) 0.0724(3) 0.3178(7) 0.021(1) Uani 1.00 d . . .
C(29) C 0.3148(4) 0.0339(3) 0.1704(8) 0.031(2) Uani 1.00 d . . .
C(30) C 0.2401(3) 0.0810(3) 0.3702(7) 0.028(1) Uani 1.00 d . . .
C(31) C 0.3485(3) 0.1348(2) 0.2960(7) 0.020(1) Uani 1.00 d . . .
C(32) C 0.4179(3) 0.1261(3) 0.2283(8) 0.027(1) Uani 1.00 d . . .
C(33) C 0.3095(3) 0.1782(3) 0.1926(7) 0.027(2) Uani 1.00 d . . .
C(34) C 0.3536(3) 0.2165(2) 0.4859(7) 0.019(1) Uani 1.00 d . . .
C(35) C 0.3714(3) 0.2442(2) 0.6298(7) 0.019(1) Uani 1.00 d . . .
C(36) C 0.3563(3) 0.3071(3) 0.6508(7) 0.025(1) Uani 1.00 d . . .
C(37) C 0.3790(3) 0.3383(3) 0.7764(7) 0.030(2) Uani 1.00 d . . .
C(38) C 0.4181(3) 0.3076(3) 0.8860(8) 0.030(2) Uani 1.00 d . . .
C(39) C 0.4332(3) 0.2472(3) 0.8684(7) 0.024(1) Uani 1.00 d . . .
C(40) C 0.4106(3) 0.2141(2) 0.7407(7) 0.020(1) Uani 1.00 d . . .
H(1) H 0.7055 0.2972 0.3916 0.0322 Uiso 1.00 calc . . .
H(2) H 0.6143 0.3171 0.2404 0.0360 Uiso 1.00 calc . . .
H(3) H 0.5132 0.2678 0.2825 0.0383 Uiso 1.00 calc . . .
H(4) H 0.5040 0.1996 0.4853 0.0315 Uiso 1.00 calc . . .
H(5) H 0.5458 0.1524 0.7104 0.0270 Uiso 1.00 calc . . .
H(6) H 0.5557 0.1542 1.0230 0.0422 Uiso 1.00 calc . . .
H(7) H 0.5190 0.1121 0.9073 0.0422 Uiso 1.00 calc . . .
H(8) H 0.5449 0.0858 1.0619 0.0422 Uiso 1.00 calc . . .
H(9) H 0.6057 0.0067 0.9188 0.0369 Uiso 1.00 calc . . .
H(10) H 0.5812 0.0334 0.7635 0.0369 Uiso 1.00 calc . . .
H(11) H 0.6565 0.0243 0.7922 0.0369 Uiso 1.00 calc . . .
H(12) H 0.7192 0.1728 1.1541 0.0446 Uiso 1.00 calc . . .
H(13) H 0.6788 0.1992 1.0174 0.0446 Uiso 1.00 calc . . .
H(14) H 0.6423 0.1728 1.1597 0.0446 Uiso 1.00 calc . . .
H(15) H 0.6405 0.0620 1.2058 0.0419 Uiso 1.00 calc . . .
H(16) H 0.6775 0.0177 1.0960 0.0419 Uiso 1.00 calc . . .
H(17) H 0.7174 0.0606 1.2036 0.0419 Uiso 1.00 calc . . .
H(18) H 0.7893 0.0479 1.0462 0.0224 Uiso 1.00 calc . . .
H(19) H 0.8940 0.0025 0.9912 0.0325 Uiso 1.00 calc . . .
H(20) H 0.9985 0.0072 0.8790 0.0385 Uiso 1.00 calc . . .
H(21) H 1.0200 0.0798 0.6885 0.0405 Uiso 1.00 calc . . .
H(22) H 0.9391 0.1491 0.6160 0.0333 Uiso 1.00 calc . . .
H(23) H 0.4774 -0.0481 0.8819 0.0373 Uiso 1.00 calc . . .
H(24) H 0.4647 -0.1523 0.8624 0.0424 Uiso 1.00 calc . . .
H(25) H 0.4003 -0.1960 0.6686 0.0401 Uiso 1.00 calc . . .
H(26) H 0.3490 -0.1335 0.4887 0.0314 Uiso 1.00 calc . . .
H(27) H 0.3289 -0.0389 0.3783 0.0255 Uiso 1.00 calc . . .
H(28) H 0.2944 -0.0045 0.1886 0.0368 Uiso 1.00 calc . . .
H(29) H 0.2918 0.0546 0.0903 0.0368 Uiso 1.00 calc . . .
H(30) H 0.3597 0.0279 0.1409 0.0368 Uiso 1.00 calc . . .
H(31) H 0.2391 0.1059 0.4597 0.0330 Uiso 1.00 calc . . .
H(32) H 0.2155 0.1000 0.2904 0.0330 Uiso 1.00 calc . . .
H(33) H 0.2212 0.0423 0.3930 0.0330 Uiso 1.00 calc . . .
H(34) H 0.4422 0.0983 0.2903 0.0327 Uiso 1.00 calc . . .
H(35) H 0.4143 0.1105 0.1266 0.0327 Uiso 1.00 calc . . .
H(36) H 0.4403 0.1643 0.2259 0.0327 Uiso 1.00 calc . . .
H(37) H 0.3319 0.2163 0.1871 0.0329 Uiso 1.00 calc . . .
H(38) H 0.3060 0.1612 0.0924 0.0329 Uiso 1.00 calc . . .
H(39) H 0.2664 0.1841 0.2341 0.0329 Uiso 1.00 calc . . .
H(40) H 0.3373 0.2425 0.4069 0.0225 Uiso 1.00 calc . . .
H(41) H 0.3299 0.3277 0.5764 0.0297 Uiso 1.00 calc . . .
H(42) H 0.3685 0.3802 0.7896 0.0359 Uiso 1.00 calc . . .
H(43) H 0.4343 0.3291 0.9732 0.0356 Uiso 1.00 calc . . .
H(44) H 0.4595 0.2273 0.9441 0.0291 Uiso 1.00 calc . . .

loop_
_atom_site_aniso_label
_atom_site_aniso_U_11
_atom_site_aniso_U_22
_atom_site_aniso_U_33
_atom_site_aniso_U_12
_atom_site_aniso_U_13
_atom_site_aniso_U_23
Mn(1) 0.0173(4) 0.0202(4) 0.0189(4) -0.0020(4) -0.0009(4) 0.0031(4)
Mn(2) 0.0200(4) 0.0179(4) 0.0173(4) -0.0012(4) -0.0042(4) 0.0025(4)
Cl(1) 0.0402(9) 0.0290(7) 0.0236(7) -0.0054(8) 0.0010(8) -0.0054(6)
Cl(2) 0.0279(7) 0.0336(8) 0.0202(7) -0.0069(7) 0.0020(7) 0.0011(7)
O(1) 0.024(2) 0.021(2) 0.034(2) -0.004(2) -0.007(2) 0.009(2)
O(2) 0.019(1) 0.022(2) 0.027(2) -0.005(2) -0.001(2) 0.007(2)
O(3) 0.031(2) 0.020(2) 0.034(3) 0.003(2) -0.017(2) 0.007(2)
O(4) 0.025(2) 0.018(2) 0.022(2) -0.001(2) -0.007(2) -0.004(2)
N(1) 0.018(2) 0.025(2) 0.015(2) 0.000(2) 0.002(2) 0.005(2)
N(2) 0.018(2) 0.020(2) 0.019(2) -0.001(2) 0.001(2) 0.000(2)
N(3) 0.019(3) 0.021(2) 0.017(2) -0.005(2) -0.001(2) 0.002(2)
N(4) 0.013(2) 0.021(2) 0.014(2) 0.000(2) -0.002(2) 0.002(2)
C(1) 0.027(2) 0.015(3) 0.024(3) 0.002(2) -0.003(2) -0.002(2)
C(2) 0.033(3) 0.018(3) 0.029(3) -0.003(3) 0.006(3) 0.003(3)
C(3) 0.044(3) 0.024(3) 0.022(3) 0.004(3) 0.000(3) 0.011(3)
C(4) 0.034(3) 0.040(4) 0.022(3) 0.009(3) -0.008(3) 0.004(3)
C(5) 0.021(3) 0.035(3) 0.023(3) 0.001(3) -0.003(3) 0.000(3)
C(6) 0.024(3) 0.022(3) 0.018(3) 0.005(2) 0.000(2) 0.000(2)
C(7) 0.018(3) 0.030(3) 0.020(3) 0.000(3) -0.003(2) 0.003(2)
C(8) 0.021(2) 0.028(2) 0.019(3) 0.000(3) 0.003(2) 0.011(2)
C(9) 0.020(3) 0.056(4) 0.030(3) 0.008(3) 0.005(3) 0.014(4)
C(10) 0.035(4) 0.031(3) 0.026(3) -0.009(3) 0.000(3) 0.007(3)
C(11) 0.021(2) 0.037(3) 0.016(3) 0.003(3) 0.003(2) 0.002(2)
C(12) 0.035(4) 0.045(4) 0.032(4) 0.005(3) 0.000(3) -0.014(3)
C(13) 0.027(3) 0.054(4) 0.024(4) 0.006(3) 0.000(3) 0.020(3)
C(14) 0.022(2) 0.018(3) 0.016(3) -0.004(2) -0.004(2) 0.003(2)
C(15) 0.020(2) 0.023(3) 0.018(3) -0.002(2) -0.006(2) -0.005(2)
C(16) 0.027(3) 0.028(3) 0.026(3) 0.006(2) -0.005(3) -0.003(3)
C(17) 0.025(3) 0.033(3) 0.038(4) 0.004(3) -0.008(3) -0.006(3)
C(18) 0.019(3) 0.049(4) 0.034(4) 0.002(3) 0.003(3) 0.000(3)
C(19) 0.021(3) 0.035(3) 0.027(3) -0.007(2) -0.001(2) 0.006(3)
C(20) 0.020(2) 0.024(2) 0.023(3) -0.003(2) -0.005(2) -0.002(2)
C(21) 0.020(3) 0.021(2) 0.030(3) 0.003(2) 0.002(3) 0.002(2)
C(22) 0.029(3) 0.028(2) 0.036(4) 0.005(3) -0.005(3) 0.011(3)
C(23) 0.031(4) 0.028(2) 0.047(4) 0.010(3) -0.004(3) 0.013(3)
C(24) 0.043(4) 0.019(3) 0.038(4) 0.008(3) 0.010(3) 0.004(3)
C(25) 0.027(3) 0.021(2) 0.030(3) 0.001(3) 0.008(3) -0.002(2)
C(26) 0.019(3) 0.020(2) 0.026(3) 0.002(2) 0.006(2) 0.004(2)
C(27) 0.021(3) 0.022(2) 0.021(3) -0.003(2) 0.007(3) 0.001(2)
C(28) 0.024(3) 0.021(3) 0.018(3) -0.002(2) -0.003(2) 0.005(2)
C(29) 0.048(4) 0.024(3) 0.020(3) -0.006(3) -0.005(3) 0.002(2)
C(30) 0.023(3) 0.037(3) 0.023(3) -0.008(3) -0.006(3) 0.002(3)
C(31) 0.028(3) 0.019(3) 0.015(2) 0.000(2) -0.002(2) -0.001(2)
C(32) 0.030(3) 0.026(3) 0.026(3) -0.002(3) 0.008(3) 0.001(3)
C(33) 0.038(4) 0.024(3) 0.021(3) 0.003(3) -0.008(3) 0.003(3)
C(34) 0.013(3) 0.021(2) 0.022(3) 0.008(2) 0.000(3) 0.001(2)
C(35) 0.017(3) 0.020(2) 0.019(3) 0.001(2) 0.007(2) 0.000(2)
C(36) 0.025(3) 0.024(2) 0.026(3) 0.006(3) 0.006(3) -0.002(2)
C(37) 0.039(3) 0.024(3) 0.027(3) 0.004(3) 0.005(3) -0.007(2)
C(38) 0.038(4) 0.030(3) 0.020(3) 0.000(3) 0.001(3) -0.014(3)
C(39) 0.022(3) 0.029(2) 0.022(3) 0.000(2) -0.003(3) -0.002(3)
C(40) 0.018(3) 0.021(2) 0.020(3) -0.001(2) 0.005(2) 0.000(2)

loop_
_atom_type_symbol
_atom_type_description
_atom_type_scat_dispersion_real
_atom_type_scat_dispersion_imag
_atom_type_scat_source
C C 0.003 0.002
;International Tables for Crystallography
(1992, Vol. C, Tables 4.2.6.8 and 6.1.1.1)
;
H H 0.000 0.000
;International Tables for Crystallography
(1992, Vol. C, Table 6.1.1.2)
;
O O 0.011 0.006
;International Tables for Crystallography
(1992, Vol. C, Tables 4.2.6.8 and 6.1.1.1)
;
N N 0.006 0.003
;International Tables for Crystallography
(1992, Vol. C, Tables 4.2.6.8 and 6.1.1.1)
;
Mn Mn 0.337 0.728
;International Tables for Crystallography
(1992, Vol. C, Tables 4.2.6.8 and 6.1.1.1)
;
Cl Cl 0.148 0.159
;International Tables for Crystallography
(1992, Vol. C, Tables 4.2.6.8 and 6.1.1.1)
;

loop_
_geom_angle_atom_site_label_1
_geom_angle_atom_site_label_2
_geom_angle_atom_site_label_3
_geom_angle
_geom_angle_site_symmetry_1
_geom_angle_site_symmetry_2
_geom_angle_site_symmetry_3
_geom_angle_publ_flag
Cl(1) Mn(1) O(1) 99.9(1) . . . yes
Cl(1) Mn(1) O(2) 95.8(1) . . . yes
Cl(1) Mn(1) N(1) 95.2(1) . . . yes
Cl(1) Mn(1) N(2) 105.9(1) . . . yes
O(1) Mn(1) O(2) 92.1(1) . . . yes
O(1) Mn(1) N(1) 91.3(1) . . . yes
O(1) Mn(1) N(2) 153.7(1) . . . yes
O(2) Mn(1) N(1) 167.7(2) . . . yes
O(2) Mn(1) N(2) 90.5(1) . . . yes
N(1) Mn(1) N(2) 81.3(1) . . . yes
Cl(2) Mn(2) O(3) 103.9(1) . . . yes
Cl(2) Mn(2) O(4) 95.1(1) . . . yes
Cl(2) Mn(2) N(3) 101.3(1) . . . yes
Cl(2) Mn(2) N(4) 100.1(1) . . . yes
O(3) Mn(2) O(4) 90.5(1) . . . yes
O(3) Mn(2) N(3) 91.5(1) . . . yes
O(3) Mn(2) N(4) 155.8(2) . . . yes
O(4) Mn(2) N(3) 162.6(1) . . . yes
O(4) Mn(2) N(4) 90.5(1) . . . yes
N(3) Mn(2) N(4) 80.7(1) . . . yes
Mn(1) O(1) C(1) 124.9(3) . . . yes
Mn(1) O(2) C(20) 122.8(3) . . . yes
Mn(2) O(3) C(21) 128.1(3) . . . yes
Mn(2) O(4) C(40) 124.1(3) . . . yes
Mn(1) N(1) C(7) 122.8(3) . . . yes
Mn(1) N(1) C(8) 115.1(3) . . . yes
C(7) N(1) C(8) 121.4(3) . . . yes
Mn(1) N(2) C(11) 113.8(3) . . . yes
Mn(1) N(2) C(14) 123.2(3) . . . yes
C(11) N(2) C(14) 122.9(4) . . . yes
Mn(2) N(3) C(27) 124.0(3) . . . yes
Mn(2) N(3) C(28) 115.7(2) . . . yes
C(27) N(3) C(28) 119.9(4) . . . yes
Mn(2) N(4) C(31) 115.8(2) . . . yes
Mn(2) N(4) C(34) 122.4(3) . . . yes
C(31) N(4) C(34) 121.8(4) . . . yes
O(1) C(1) C(2) 119.0(4) . . . yes
O(1) C(1) C(6) 123.0(4) . . . yes
C(2) C(1) C(6) 118.0(4) . . . yes
C(1) C(2) C(3) 120.7(4) . . . yes
C(2) C(3) C(4) 121.8(4) . . . yes
C(3) C(4) C(5) 118.5(4) . . . yes
C(4) C(5) C(6) 121.7(4) . . . yes
C(1) C(6) C(5) 119.3(4) . . . yes
C(1) C(6) C(7) 122.2(4) . . . yes
C(5) C(6) C(7) 118.4(4) . . . yes
N(1) C(7) C(6) 125.9(4) . . . yes
N(1) C(8) C(9) 111.9(3) . . . yes
N(1) C(8) C(10) 107.8(4) . . . yes
N(1) C(8) C(11) 104.6(3) . . . yes
C(9) C(8) C(10) 108.7(4) . . . yes
C(9) C(8) C(11) 111.5(4) . . . yes
C(10) C(8) C(11) 112.3(4) . . . yes
N(2) C(11) C(8) 104.2(3) . . . yes
N(2) C(11) C(12) 106.4(4) . . . yes
N(2) C(11) C(13) 112.6(4) . . . yes
C(8) C(11) C(12) 111.9(4) . . . yes
C(8) C(11) C(13) 112.3(4) . . . yes
C(12) C(11) C(13) 109.2(4) . . . yes
N(2) C(14) C(15) 125.4(4) . . . yes
C(14) C(15) C(16) 118.9(4) . . . yes
C(14) C(15) C(20) 121.4(4) . . . yes
C(16) C(15) C(20) 119.6(4) . . . yes
C(15) C(16) C(17) 121.1(5) . . . yes
C(16) C(17) C(18) 119.5(4) . . . yes
C(17) C(18) C(19) 120.6(4) . . . yes
C(18) C(19) C(20) 121.1(4) . . . yes
O(2) C(20) C(15) 122.7(4) . . . yes
O(2) C(20) C(19) 119.2(4) . . . yes
C(15) C(20) C(19) 118.1(4) . . . yes
O(3) C(21) C(22) 118.9(4) . . . yes
O(3) C(21) C(26) 123.2(4) . . . yes
C(22) C(21) C(26) 117.9(4) . . . yes
C(21) C(22) C(23) 120.2(5) . . . yes
C(22) C(23) C(24) 122.0(5) . . . yes
C(23) C(24) C(25) 119.0(4) . . . yes
C(24) C(25) C(26) 120.8(5) . . . yes
C(21) C(26) C(25) 120.2(4) . . . yes
C(21) C(26) C(27) 122.7(4) . . . yes
C(25) C(26) C(27) 117.1(4) . . . yes
N(3) C(27) C(26) 126.4(4) . . . yes
N(3) C(28) C(29) 112.2(3) . . . yes
N(3) C(28) C(30) 106.2(3) . . . yes
N(3) C(28) C(31) 104.8(3) . . . yes
C(29) C(28) C(30) 110.3(4) . . . yes
C(29) C(28) C(31) 111.4(4) . . . yes
C(30) C(28) C(31) 111.9(4) . . . yes
N(4) C(31) C(28) 104.9(3) . . . yes
N(4) C(31) C(32) 106.5(4) . . . yes
N(4) C(31) C(33) 112.9(3) . . . yes
C(28) C(31) C(32) 111.5(3) . . . yes
C(28) C(31) C(33) 112.1(4) . . . yes
C(32) C(31) C(33) 108.8(4) . . . yes
N(4) C(34) C(35) 125.0(4) . . . yes
C(34) C(35) C(36) 117.9(4) . . . yes
C(34) C(35) C(40) 122.5(4) . . . yes
C(36) C(35) C(40) 119.1(4) . . . yes
C(35) C(36) C(37) 121.0(4) . . . yes
C(36) C(37) C(38) 119.2(4) . . . yes
C(37) C(38) C(39) 120.8(4) . . . yes
C(38) C(39) C(40) 121.1(4) . . . yes
O(4) C(40) C(35) 122.0(4) . . . yes
O(4) C(40) C(39) 119.2(4) . . . yes
C(35) C(40) C(39) 118.7(4) . . . yes

loop_
_geom_bond_atom_site_label_1
_geom_bond_atom_site_label_2
_geom_bond_distance
_geom_bond_site_symmetry_1
_geom_bond_site_symmetry_2
_geom_bond_publ_flag
Mn(1) Cl(1) 2.356(1) . . yes
Mn(1) O(1) 1.890(3) . . yes
Mn(1) O(2) 1.870(3) . . yes
Mn(1) N(1) 1.979(3) . . yes
Mn(1) N(2) 1.977(3) . . yes
Mn(2) Cl(2) 2.397(1) . . yes
Mn(2) O(3) 1.889(3) . . yes
Mn(2) O(4) 1.874(3) . . yes
Mn(2) N(3) 1.986(4) . . yes
Mn(2) N(4) 1.985(3) . . yes
O(1) C(1) 1.325(5) . . yes
O(2) C(20) 1.335(5) . . yes
O(3) C(21) 1.322(5) . . yes
O(4) C(40) 1.337(5) . . yes
N(1) C(7) 1.287(5) . . yes
N(1) C(8) 1.512(5) . . yes
N(2) C(11) 1.494(5) . . yes
N(2) C(14) 1.283(5) . . yes
N(3) C(27) 1.294(5) . . yes
N(3) C(28) 1.511(5) . . yes
N(4) C(31) 1.496(5) . . yes
N(4) C(34) 1.289(5) . . yes
C(1) C(2) 1.405(6) . . yes
C(1) C(6) 1.415(6) . . yes
C(2) C(3) 1.370(7) . . yes
C(3) C(4) 1.388(7) . . yes
C(4) C(5) 1.369(6) . . yes
C(5) C(6) 1.407(6) . . yes
C(6) C(7) 1.442(6) . . yes
C(8) C(9) 1.534(6) . . yes
C(8) C(10) 1.510(6) . . yes
C(8) C(11) 1.556(6) . . yes
C(11) C(12) 1.533(6) . . yes
C(11) C(13) 1.512(6) . . yes
C(14) C(15) 1.435(6) . . yes
C(15) C(16) 1.395(6) . . yes
C(15) C(20) 1.418(6) . . yes
C(16) C(17) 1.378(7) . . yes
C(17) C(18) 1.386(7) . . yes
C(18) C(19) 1.379(6) . . yes
C(19) C(20) 1.399(6) . . yes
C(21) C(22) 1.412(6) . . yes
C(21) C(26) 1.409(6) . . yes
C(22) C(23) 1.370(6) . . yes
C(23) C(24) 1.388(7) . . yes
C(24) C(25) 1.370(6) . . yes
C(25) C(26) 1.407(5) . . yes
C(26) C(27) 1.434(6) . . yes
C(28) C(29) 1.534(6) . . yes
C(28) C(30) 1.534(6) . . yes
C(28) C(31) 1.561(6) . . yes
C(31) C(32) 1.530(6) . . yes
C(31) C(33) 1.525(6) . . yes
C(34) C(35) 1.436(6) . . yes
C(35) C(36) 1.423(6) . . yes
C(35) C(40) 1.410(6) . . yes
C(36) C(37) 1.366(6) . . yes
C(37) C(38) 1.408(7) . . yes
C(38) C(39) 1.366(6) . . yes
C(39) C(40) 1.401(6) . . yes

loop_
_geom_contact_atom_site_label_1
_geom_contact_atom_site_label_2
_geom_contact_distance
_geom_contact_site_symmetry_1
_geom_contact_site_symmetry_2
_geom_contact_publ_flag
Cl(1) C(14) 3.391(4) . 2_654 ?
Cl(1) C(13) 3.519(5) . 1_554 ?
O(1) C(34) 3.202(5) . 3_556 ?
O(1) C(33) 3.343(6) . 3_556 ?
O(2) C(34) 3.276(5) . 3_556 ?
O(2) C(36) 3.401(6) . 3_556 ?
O(2) C(33) 3.564(5) . 3_556 ?
O(4) C(7) 3.277(5) . . ?
O(4) C(9) 3.484(6) . . ?
O(4) C(5) 3.537(6) . . ?
C(3) C(12) 3.565(7) . 1_554 ?
C(9) C(32) 3.485(7) . 1_556 ?
C(13) C(16) 3.496(7) . 2_655 ?
C(13) C(15) 3.578(7) . 2_655 ?
C(14) C(37) 3.503(6) . 3_557 ?
C(15) C(38) 3.559(6) . 3_557 ?
C(20) C(38) 3.594(6) . 3_557 ?
C(23) C(38) 3.491(7) . 4_646 ?
C(25) C(30) 3.586(6) . 2_555 ?
